data_4126676
loop_
_publ_author_name
'Qin, Lei'
'Zhou, Guojun'
'Yu, You-Zhu'
'Nojiri, Hiroyuki'
'Schr\"oder, Christian'
'Winpenny, Richard E. P.'
'Zheng, Yan-Zhen'

_publ_section_title
;
 Topological Self-Assembly of Highly-Symmetric Lanthanide Clusters: A
 Magnetic Study of Exchange-Coupling &quot;Fingerprints&quot; in Giant
 Gadolinium(III) Cages.
;
_journal_name_full 'Journal of the American Chemical Society'
_journal_paper_doi 10.1021/jacs.7b09996
_journal_year 2017
_chemical_formula_sum 'C72 H168 Gd32 N24 O156'
_chemical_formula_weight 8898.29
_chemical_name_common Gd32
_chemical_name_systematic
; 
 ? 
;
_space_group_crystal_system cubic
_space_group_IT_number 200
_space_group_name_Hall '-P 2 2 3'
_space_group_name_H-M_alt 'P m -3'
_symmetry_space_group_name_Hall '-P 2 2 3'
_symmetry_space_group_name_H-M 'P m -3'
_atom_sites_solution_hydrogens geom
_audit_creation_method SHELXL-2014
_cell_angle_alpha 90
_cell_angle_beta 90
_cell_angle_gamma 90
_cell_formula_units_Z 1
_cell_length_a 19.4129(7)
_cell_length_b 19.4129(7)
_cell_length_c 19.4129(7)
_cell_measurement_reflns_used 9673
_cell_measurement_temperature 100(2)
_cell_measurement_theta_max 26.71
_cell_measurement_theta_min 2.35
_cell_volume 7316.0(5)
_computing_cell_refinement 'Bruker SMART'
_computing_data_collection 'Bruker SMART'
_computing_data_reduction 'Bruker SAINT'
_computing_molecular_graphics 'Bruker SHELXTL'
_computing_publication_material 'Bruker SHELXTL'
_computing_structure_refinement 'SHELXL-2014 (Sheldrick, 2014)'
_computing_structure_solution 'Bruker SHELXTL'
_diffrn_ambient_temperature 100(2)
_diffrn_measured_fraction_theta_full 0.977
_diffrn_measured_fraction_theta_max 1.000
_diffrn_measurement_device_type 'CCD area detector'
_diffrn_measurement_method 'phi and omega scans'
_diffrn_radiation_type MoK\a
_diffrn_radiation_wavelength 0.71073
_diffrn_reflns_av_R_equivalents 0.0597
_diffrn_reflns_av_unetI/netI 0.0118
_diffrn_reflns_Laue_measured_fraction_full 0.977
_diffrn_reflns_Laue_measured_fraction_max 1.000
_diffrn_reflns_limit_h_max 23
_diffrn_reflns_limit_h_min -23
_diffrn_reflns_limit_k_max 23
_diffrn_reflns_limit_k_min -23
_diffrn_reflns_limit_l_max 23
_diffrn_reflns_limit_l_min -23
_diffrn_reflns_number 145714
_diffrn_reflns_point_group_measured_fraction_full 0.977
_diffrn_reflns_point_group_measured_fraction_max 1.000
_diffrn_reflns_theta_full 25.242
_diffrn_reflns_theta_max 25.000
_diffrn_reflns_theta_min 1.483
_exptl_absorpt_coefficient_mu 7.218
_exptl_absorpt_correction_type multi-scan
_exptl_crystal_colour Colorless
_exptl_crystal_density_diffrn 2.020
_exptl_crystal_description Block
_exptl_crystal_F_000 4064
_exptl_crystal_size_max 0.162
_exptl_crystal_size_mid 0.100
_exptl_crystal_size_min 0.054
_exptl_transmission_factor_max 0.677
_exptl_transmission_factor_min 0.425
_refine_diff_density_max 5.919
_refine_diff_density_min -5.576
_refine_diff_density_rms 0.462
_refine_ls_extinction_method none
_refine_ls_goodness_of_fit_ref 1.113
_refine_ls_hydrogen_treatment constr
_refine_ls_matrix_type full
_refine_ls_number_parameters 118
_refine_ls_number_reflns 2375
_refine_ls_number_restraints 140
_refine_ls_restrained_S_all 1.138
_refine_ls_R_factor_all 0.1398
_refine_ls_R_factor_gt 0.1075
_refine_ls_shift/su_max 0.000
_refine_ls_shift/su_mean 0.000
_refine_ls_structure_factor_coef Fsqd
_refine_ls_weighting_details 'w=1/[\s^2^(Fo^2^)+(0.0011P)^2^+1085.7500P] where P=(Fo^2^+2Fc^2^)/3'
_refine_ls_weighting_scheme calc
_refine_ls_wR_factor_gt 0.2250
_refine_ls_wR_factor_ref 0.2546
_reflns_Friedel_coverage 0.000
_reflns_number_gt 1880
_reflns_number_total 2375
_reflns_threshold_expression 'I > 2\s(I)'
_cod_data_source_file ja7b09996_si_002.cif
_cod_data_source_block Gd32
_cod_depositor_comments
;
The following automatic conversions were performed:

'_exptl_absorpt_correction_type' value 'Multi-scan' changed to
'multi-scan' according to
/home/data/users/saulius/crontab/automatic-downloads/rss-feeds/ACS/lib/dictionaries/cif_core.dic
dictionary named 'cif_core.dic' version 2.4.2 from 2011-04-26.

Automatic conversion script
Id: cif_fix_values 4973 2017-02-22 13:04:09Z antanas 
;
_cod_original_cell_volume 7316.0(8)
_cod_database_code 4126676
_shelx_space_group_comment
; 
The symmetry employed for this shelxl refinement is uniquely defined 
by the following loop, which should always be used as a source of 
symmetry information in preference to the above space-group names. 
They are only intended as comments. 
;
_shelx_estimated_absorpt_t_min 0.425
_shelx_estimated_absorpt_t_max 0.677
_shelxl_version_number 2014-3

loop_
_space_group_symop_operation_xyz
'x, y, z'
'-x, -y, z'
'-x, y, -z'
'x, -y, -z'
'z, x, y'
'z, -x, -y'
'-z, -x, y'
'-z, x, -y'
'y, z, x'
'-y, z, -x'
'y, -z, -x'
'-y, -z, x'
'-x, -y, -z'
'x, y, -z'
'x, -y, z'
'-x, y, z'
'-z, -x, -y'
'-z, x, y'
'z, x, -y'
'z, -x, y'
'-y, -z, -x'
'y, -z, x'
'-y, z, x'
'y, z, -x'

loop_
_atom_site_label
_atom_site_type_symbol
_atom_site_fract_x
_atom_site_fract_y
_atom_site_fract_z
_atom_site_U_iso_or_equiv
_atom_site_adp_type
_atom_site_occupancy
_atom_site_site_symmetry_order
_atom_site_calc_flag
_atom_site_refinement_flags_posn
_atom_site_refinement_flags_adp
_atom_site_refinement_flags_occupancy
Gd1 Gd 0.5000 0.36876(11) 0.22924(10) 0.0510(6) Uani 1 2 d S TU P
Gd2 Gd 0.33363(7) 0.33363(7) 0.33363(7) 0.0498(6) Uani 1 3 d S TU P
Gd3 Gd 0.5000 0.22927(9) 0.36875(10) 0.0508(6) Uani 1 2 d S TU P
C1 C 0.5000 0.109(2) 0.2351(19) 0.100(8) Uani 1 2 d DS TU P
H1A H 0.5000 0.0608 0.2232 0.150 Uiso 1 2 d R U P
H1B H 0.4596 0.1304 0.2164 0.150 Uiso 0.5 1 d R U P
C2 C 0.3766(17) 0.0990(13) 0.3864(17) 0.094(5) Uani 1 1 d D U .
H2A H 0.3855 0.0638 0.4207 0.113 Uiso 1 1 calc R U .
H2B H 0.3287 0.0992 0.3723 0.113 Uiso 1 1 calc R U .
C3 C 0.4254(14) 0.0999(16) 0.3297(17) 0.098(5) Uani 1 1 d D U .
H3A H 0.3983 0.1214 0.2936 0.117 Uiso 1 1 calc R U .
H3B H 0.4269 0.0515 0.3171 0.117 Uiso 1 1 calc R U .
N1 N 0.5000 0.1239(18) 0.310(2) 0.092(5) Uani 1 2 d DS TU P
N2 N 0.5000 0.2482(10) 0.1187(11) 0.074(4) Uani 1 2 d DS TU P
O1 O 0.5000 0.5000 0.2130(15) 0.050(7) Uani 1 4 d S TU P
O2 O 0.4201(9) 0.4204(9) 0.3081(9) 0.050(3) Uani 1 1 d . U .
H2C H 0.4413 0.4416 0.3487 0.060 Uiso 1 1 d R U .
O3 O 0.2869(14) 0.2891(14) 0.2130(14) 0.102(6) Uani 1 1 d . U .
O4 O 0.4290(10) 0.2778(10) 0.2781(9) 0.059(3) Uani 1 1 d . U .
H4A H 0.4145 0.2438 0.2437 0.071 Uiso 1 1 d R U .
O5 O 0.4044(13) 0.1674(9) 0.4037(13) 0.084(5) Uani 1 1 d D U .
O6 O 0.5000 0.3079(9) 0.1166(11) 0.0445(16) Uani 1 2 d DS TU P
O7 O 0.5000 0.2162(13) 0.0679(13) 0.097(5) Uani 1 2 d DS TU P
O8 O 0.5000 0.2202(13) 0.1718(13) 0.100(5) Uani 1 2 d DS TU P
O9 O 0.5000 0.5000 0.411(3) 0.099(17) Uiso 1 4 d S . P
O1S O 0.0992(16) 0.1571(16) 0.0000 0.072(8) Uiso 1 2 d S U P
C1S C 0.1580(19) 0.0985(19) 0.0000 0.048(8) Uiso 1 2 d S U P

loop_
_atom_site_aniso_label
_atom_site_aniso_U_11
_atom_site_aniso_U_22
_atom_site_aniso_U_33
_atom_site_aniso_U_23
_atom_site_aniso_U_13
_atom_site_aniso_U_12
Gd1 0.0577(12) 0.0570(12) 0.0384(10) -0.0079(8) 0.000 0.000
Gd2 0.0498(6) 0.0498(6) 0.0498(6) -0.0001(6) -0.0001(6) -0.0001(6)
Gd3 0.0601(12) 0.0366(10) 0.0557(12) -0.0098(8) 0.000 0.000
C1 0.13(2) 0.049(16) 0.117(16) -0.035(12) 0.000 0.000
C2 0.113(12) 0.046(8) 0.123(13) -0.009(8) -0.001(8) -0.023(7)
C3 0.116(11) 0.051(7) 0.126(12) -0.013(7) -0.001(6) -0.016(6)
N1 0.112(11) 0.043(6) 0.121(13) -0.022(7) 0.000 0.000
N2 0.074(4) 0.073(4) 0.074(4) -0.0002(10) 0.000 0.000
O1 0.08(2) 0.061(7) 0.010(13) 0.000 0.000 0.000
O2 0.055(9) 0.052(7) 0.043(8) 0.010(6) 0.012(6) 0.013(5)
O3 0.102(6) 0.103(6) 0.102(6) -0.002(2) -0.003(2) -0.001(2)
O4 0.073(9) 0.056(6) 0.048(8) -0.014(6) 0.008(6) -0.001(6)
O5 0.103(11) 0.038(7) 0.113(11) -0.001(6) 0.003(7) -0.021(6)
O6 0.045(2) 0.0455(18) 0.0426(16) -0.0036(10) 0.000 0.000
O7 0.098(6) 0.096(6) 0.096(6) -0.002(2) 0.000 0.000
O8 0.101(6) 0.099(6) 0.099(6) 0.002(2) 0.000 0.000

loop_
_atom_type_symbol
_atom_type_description
_atom_type_scat_dispersion_real
_atom_type_scat_dispersion_imag
_atom_type_scat_source
C C 0.0033 0.0016 'International Tables Vol C Tables 4.2.6.8 and 6.1.1.4'
H H 0.0000 0.0000 'International Tables Vol C Tables 4.2.6.8 and 6.1.1.4'
N N 0.0061 0.0033 'International Tables Vol C Tables 4.2.6.8 and 6.1.1.4'
O O 0.0106 0.0060 'International Tables Vol C Tables 4.2.6.8 and 6.1.1.4'
Gd Gd -0.1653 3.9035 'International Tables Vol C Tables 4.2.6.8 and 6.1.1.4'

loop_
_geom_angle_atom_site_label_1
_geom_angle_atom_site_label_2
_geom_angle_atom_site_label_3
_geom_angle
_geom_angle_site_symmetry_1
_geom_angle_site_symmetry_3
O5 Gd1 O5 106.9(12) 5 18_655
O5 Gd1 O2 136.4(7) 5 16_655
O5 Gd1 O2 71.7(6) 18_655 16_655
O5 Gd1 O2 71.7(6) 5 .
O5 Gd1 O2 136.4(7) 18_655 .
O2 Gd1 O2 80.6(9) 16_655 .
O5 Gd1 O4 150.7(7) 5 16_655
O5 Gd1 O4 87.8(8) 18_655 16_655
O2 Gd1 O4 71.8(6) 16_655 16_655
O2 Gd1 O4 114.9(6) . 16_655
O5 Gd1 O4 87.8(8) 5 .
O5 Gd1 O4 150.7(7) 18_655 .
O2 Gd1 O4 114.9(6) 16_655 .
O2 Gd1 O4 71.8(6) . .
O4 Gd1 O4 69.0(9) 16_655 .
O5 Gd1 O6 71.8(5) 5 .
O5 Gd1 O6 71.8(5) 18_655 .
O2 Gd1 O6 139.5(4) 16_655 .
O2 Gd1 O6 139.5(4) . .
O4 Gd1 O6 89.9(5) 16_655 .
O4 Gd1 O6 89.9(5) . .
O5 Gd1 O1 69.0(7) 5 .
O5 Gd1 O1 69.0(7) 18_655 .
O2 Gd1 O1 70.4(6) 16_655 .
O2 Gd1 O1 70.4(6) . .
O4 Gd1 O1 140.2(5) 16_655 .
O4 Gd1 O1 140.2(5) . .
O6 Gd1 O1 111.3(8) . .
O5 Gd1 Gd3 111.0(6) 5 18_655
O5 Gd1 Gd3 38.9(5) 18_655 18_655
O2 Gd1 Gd3 41.2(4) 16_655 18_655
O2 Gd1 Gd3 99.3(4) . 18_655
O4 Gd1 Gd3 96.5(4) 16_655 18_655
O4 Gd1 Gd3 156.0(4) . 18_655
O6 Gd1 Gd3 109.7(3) . 18_655
O1 Gd1 Gd3 45.44(9) . 18_655
O5 Gd1 Gd3 38.9(5) 5 5
O5 Gd1 Gd3 111.0(6) 18_655 5
O2 Gd1 Gd3 99.3(4) 16_655 5
O2 Gd1 Gd3 41.2(4) . 5
O4 Gd1 Gd3 156.0(4) 16_655 5
O4 Gd1 Gd3 96.5(4) . 5
O6 Gd1 Gd3 109.7(3) . 5
O1 Gd1 Gd3 45.44(9) . 5
Gd3 Gd1 Gd3 90.00(7) 18_655 5
O5 Gd1 Gd3 125.1(6) 5 .
O5 Gd1 Gd3 125.1(6) 18_655 .
O2 Gd1 Gd3 81.0(4) 16_655 .
O2 Gd1 Gd3 81.0(4) . .
O4 Gd1 Gd3 37.9(5) 16_655 .
O4 Gd1 Gd3 37.9(5) . .
O6 Gd1 Gd3 106.6(4) . .
O1 Gd1 Gd3 142.1(6) . .
Gd3 Gd1 Gd3 119.99(5) 18_655 .
Gd3 Gd1 Gd3 119.99(5) 5 .
O5 Gd1 Gd2 172.8(6) 5 16_655
O5 Gd1 Gd2 69.6(6) 18_655 16_655
O2 Gd1 Gd2 36.9(4) 16_655 16_655
O2 Gd1 Gd2 106.2(4) . 16_655
O4 Gd1 Gd2 36.4(4) 16_655 16_655
O4 Gd1 Gd2 98.1(5) . 16_655
O6 Gd1 Gd2 112.12(19) . 16_655
O1 Gd1 Gd2 103.8(3) . 16_655
Gd3 Gd1 Gd2 62.28(3) 18_655 16_655
Gd3 Gd1 Gd2 135.56(7) 5 16_655
Gd3 Gd1 Gd2 60.36(3) . 16_655
O4 Gd2 O4 119.44(12) . 9
O4 Gd2 O4 119.45(12) . 5
O4 Gd2 O4 119.45(12) 9 5
O4 Gd2 O2 71.9(6) . .
O4 Gd2 O2 141.3(6) 9 .
O4 Gd2 O2 71.5(6) 5 .
O4 Gd2 O2 71.5(6) . 9
O4 Gd2 O2 71.9(6) 9 9
O4 Gd2 O2 141.3(6) 5 9
O2 Gd2 O2 78.6(6) . 9
O4 Gd2 O2 141.3(6) . 5
O4 Gd2 O2 71.5(6) 9 5
O4 Gd2 O2 71.9(6) 5 5
O2 Gd2 O2 78.6(6) . 5
O2 Gd2 O2 78.6(6) 9 5
O4 Gd2 O3 73.8(8) . .
O4 Gd2 O3 112.3(7) 9 .
O4 Gd2 O3 72.5(8) 5 .
O2 Gd2 O3 106.4(7) . .
O2 Gd2 O3 141.3(7) 9 .
O2 Gd2 O3 140.0(7) 5 .
O4 Gd2 O3 72.5(8) . 9
O4 Gd2 O3 73.8(8) 9 9
O4 Gd2 O3 112.3(7) 5 9
O2 Gd2 O3 140.0(7) . 9
O2 Gd2 O3 106.4(7) 9 9
O2 Gd2 O3 141.3(7) 5 9
O3 Gd2 O3 45.6(9) . 9
O4 Gd2 O3 112.3(7) . 5
O4 Gd2 O3 72.5(8) 9 5
O4 Gd2 O3 73.8(8) 5 5
O2 Gd2 O3 141.3(7) . 5
O2 Gd2 O3 140.0(7) 9 5
O2 Gd2 O3 106.4(7) 5 5
O3 Gd2 O3 45.6(9) . 5
O3 Gd2 O3 45.6(9) 9 5
O4 Gd2 Gd3 36.8(5) . .
O4 Gd2 Gd3 90.4(5) 9 .
O4 Gd2 Gd3 149.0(5) 5 .
O2 Gd2 Gd3 79.8(4) . .
O2 Gd2 Gd3 36.2(4) 9 .
O2 Gd2 Gd3 114.2(4) 5 .
O3 Gd2 Gd3 105.7(6) . .
O3 Gd2 Gd3 82.6(6) 9 .
O3 Gd2 Gd3 127.9(6) 5 .
O4 Gd2 Gd3 90.4(5) . 5
O4 Gd2 Gd3 149.0(5) 9 5
O4 Gd2 Gd3 36.8(5) 5 5
O2 Gd2 Gd3 36.2(4) . 5
O2 Gd2 Gd3 114.2(4) 9 5
O2 Gd2 Gd3 79.8(4) 5 5
O3 Gd2 Gd3 82.6(6) . 5
O3 Gd2 Gd3 127.9(6) 9 5
O3 Gd2 Gd3 105.7(6) 5 5
Gd3 Gd2 Gd3 112.42(4) . 5
O4 Gd2 Gd3 149.0(5) . 9
O4 Gd2 Gd3 36.8(5) 9 9
O4 Gd2 Gd3 90.4(5) 5 9
O2 Gd2 Gd3 114.2(4) . 9
O2 Gd2 Gd3 79.8(4) 9 9
O2 Gd2 Gd3 36.2(4) 5 9
O3 Gd2 Gd3 127.9(6) . 9
O3 Gd2 Gd3 105.7(6) 9 9
O3 Gd2 Gd3 82.6(6) 5 9
Gd3 Gd2 Gd3 112.43(4) . 9
Gd3 Gd2 Gd3 112.43(4) 5 9
O5 Gd3 O5 106.8(12) 16_655 .
O5 Gd3 N1 71.8(7) 16_655 .
O5 Gd3 N1 71.8(7) . .
O5 Gd3 O2 72.0(6) 16_655 23_655
O5 Gd3 O2 136.8(7) . 23_655
N1 Gd3 O2 139.6(5) . 23_655
O5 Gd3 O2 136.8(7) 16_655 9
O5 Gd3 O2 72.0(6) . 9
N1 Gd3 O2 139.6(5) . 9
O2 Gd3 O2 80.5(9) 23_655 9
O5 Gd3 O4 150.6(7) 16_655 .
O5 Gd3 O4 87.6(8) . .
N1 Gd3 O4 89.3(9) . .
O2 Gd3 O4 114.9(6) 23_655 .
O2 Gd3 O4 71.7(6) 9 .
O5 Gd3 O4 87.6(8) 16_655 16_655
O5 Gd3 O4 150.5(7) . 16_655
N1 Gd3 O4 89.3(9) . 16_655
O2 Gd3 O4 71.7(6) 23_655 16_655
O2 Gd3 O4 114.9(6) 9 16_655
O4 Gd3 O4 69.3(9) . 16_655
O5 Gd3 O1 69.2(7) 16_655 9
O5 Gd3 O1 69.2(7) . 9
N1 Gd3 O1 111.9(12) . 9
O2 Gd3 O1 70.5(6) 23_655 9
O2 Gd3 O1 70.5(6) 9 9
O4 Gd3 O1 140.1(5) . 9
O4 Gd3 O1 140.1(5) 16_655 9
O5 Gd3 C3 41.5(6) 16_655 16_655
O5 Gd3 C3 91.6(9) . 16_655
N1 Gd3 C3 31.2(4) . 16_655
O2 Gd3 C3 109.2(7) 23_655 16_655
O2 Gd3 C3 162.5(9) 9 16_655
O4 Gd3 C3 114.6(7) . 16_655
O4 Gd3 C3 82.4(9) 16_655 16_655
O1 Gd3 C3 98.5(9) 9 16_655
O5 Gd3 Gd1 39.2(5) 16_655 10_656
O5 Gd3 Gd1 111.1(6) . 10_656
N1 Gd3 Gd1 110.0(7) . 10_656
O2 Gd3 Gd1 41.3(4) 23_655 10_656
O2 Gd3 Gd1 99.3(4) 9 10_656
O4 Gd3 Gd1 156.2(5) . 10_656
O4 Gd3 Gd1 96.4(4) 16_655 10_656
O1 Gd3 Gd1 45.43(9) 9 10_656
C3 Gd3 Gd1 80.6(5) 16_655 10_656
O5 Gd3 Gd1 111.1(6) 16_655 9
O5 Gd3 Gd1 39.2(5) . 9
N1 Gd3 Gd1 110.0(7) . 9
O2 Gd3 Gd1 99.3(4) 23_655 9
O2 Gd3 Gd1 41.3(4) 9 9
O4 Gd3 Gd1 96.4(4) . 9
O4 Gd3 Gd1 156.2(5) 16_655 9
O1 Gd3 Gd1 45.43(9) 9 9
C3 Gd3 Gd1 121.4(8) 16_655 9
Gd1 Gd3 Gd1 89.99(7) 10_656 9
O5 Gd3 Gd1 125.1(6) 16_655 .
O5 Gd3 Gd1 125.1(6) . .
N1 Gd3 Gd1 106.0(10) . .
O2 Gd3 Gd1 80.9(4) 23_655 .
O2 Gd3 Gd1 80.9(4) 9 .
O4 Gd3 Gd1 38.1(5) . .
O4 Gd3 Gd1 38.1(5) 16_655 .
O1 Gd3 Gd1 142.1(6) 9 .
C3 Gd3 Gd1 114.4(7) 16_655 .
Gd1 Gd3 Gd1 120.01(5) 10_656 .
Gd1 Gd3 Gd1 120.01(5) 9 .
N1 C1 H1A 115.3 . .
N1 C1 H1B 106.5 . .
H1A C1 H1B 109.5 . .
C3 C2 O5 85.7(18) . .
C3 C2 H2A 114.4 . .
O5 C2 H2A 114.4 . .
C3 C2 H2B 114.4 . .
O5 C2 H2B 114.4 . .
H2A C2 H2B 111.5 . .
C2 C3 N1 142(3) . .
C2 C3 H3A 101.5 . .
N1 C3 H3A 101.5 . .
C2 C3 H3B 101.5 . .
N1 C3 H3B 101.5 . .
H3A C3 H3B 104.6 . .
C1 N1 C3 100.1(18) . .
C1 N1 C3 100.1(18) . 16_655
C3 N1 C3 135(4) . 16_655
C1 N1 Gd3 130(3) . .
C3 N1 Gd3 98.3(16) . .
C3 N1 Gd3 98.3(16) 16_655 .
O6 N2 O7 120.2(11) . .
O6 N2 O8 119.8(11) . .
O7 N2 O8 120.0(11) . .
Gd1 O1 Gd1 165.9(13) 2_665 .
Gd1 O1 Gd3 89.13(16) 2_665 18_655
Gd1 O1 Gd3 89.13(16) . 18_655
Gd1 O1 Gd3 89.13(16) 2_665 5
Gd1 O1 Gd3 89.13(16) . 5
Gd3 O1 Gd3 165.8(13) 18_655 5
Gd3 O2 Gd1 97.5(6) 5 .
Gd3 O2 Gd2 106.9(7) 5 .
Gd1 O2 Gd2 106.7(7) . .
Gd3 O2 H2C 114.7 5 .
Gd1 O2 H2C 114.7 . .
Gd2 O2 H2C 114.7 . .
Gd2 O4 Gd3 106.8(7) . .
Gd2 O4 Gd1 106.5(7) . .
Gd3 O4 Gd1 104.0(7) . .
Gd2 O4 H4A 112.9 . .
Gd3 O4 H4A 113.3 . .
Gd1 O4 H4A 112.7 . .
C2 O5 Gd3 134.0(17) . .
C2 O5 Gd1 122.7(16) . 9
Gd3 O5 Gd1 101.9(7) . 9
N2 O6 Gd1 116.4(13) . .

loop_
_geom_bond_atom_site_label_1
_geom_bond_atom_site_label_2
_geom_bond_distance
_geom_bond_site_symmetry_2
Gd1 O5 2.33(2) 5
Gd1 O5 2.33(2) 18_655
Gd1 O2 2.399(16) 16_655
Gd1 O2 2.399(16) .
Gd1 O4 2.434(19) 16_655
Gd1 O4 2.434(19) .
Gd1 O6 2.49(2) .
Gd1 O1 2.567(4) .
Gd1 Gd3 3.603(2) 18_655
Gd1 Gd3 3.603(2) 5
Gd1 Gd3 3.830(3) .
Gd1 Gd2 3.8734(13) 16_655
Gd2 O4 2.400(18) .
Gd2 O4 2.400(18) 9
Gd2 O4 2.400(18) 5
Gd2 O2 2.429(18) .
Gd2 O2 2.429(18) 9
Gd2 O2 2.429(18) 5
Gd2 O3 2.66(3) .
Gd2 O3 2.66(3) 9
Gd2 O3 2.66(3) 5
Gd2 Gd3 3.8730(13) .
Gd2 Gd3 3.8730(13) 5
Gd2 Gd3 3.8730(13) 9
Gd3 O5 2.31(2) 16_655
Gd3 O5 2.31(2) .
Gd3 N1 2.34(3) .
Gd3 O2 2.393(17) 23_655
Gd3 O2 2.393(16) 9
Gd3 O4 2.43(2) .
Gd3 O4 2.43(2) 16_655
Gd3 O1 2.568(4) 9
Gd3 C3 3.00(3) 16_655
Gd3 Gd1 3.603(2) 10_656
Gd3 Gd1 3.603(2) 9
C1 N1 1.491(19) .
C1 H1A 0.9601 .
C1 H1B 0.9600 .
C2 C3 1.451(10) .
C2 O5 1.472(18) .
C2 H2A 0.9700 .
C2 H2B 0.9700 .
C3 N1 1.567(18) .
C3 H3A 0.9700 .
C3 H3B 0.9700 .
N1 C3 1.567(18) 16_655
N2 O6 1.159(9) .
N2 O7 1.165(9) .
N2 O8 1.165(9) .
O1 Gd1 2.567(4) 2_665
O1 Gd3 2.567(4) 18_655
O1 Gd3 2.567(4) 5
O2 Gd3 2.393(16) 5
O2 H2C 0.9800 .
O4 H4A 0.9801 .
O5 Gd1 2.33(2) 9
O1S C1S 1.61(5) .
